data_7235287
loop_
_publ_author_name
'Aleksanyan, D. V.'
'Kozlov, V. A.'
'Petrov, B. I.'
'Balashova, T. V.'
'Pushkarev, A. P.'
'Dmitrienko, A. O.'
'Fukin, G. K.'
'Cherkasov, A. V.'
'Bochkarev, M. N.'
'Lazarev, N. M.'
'Bessonova, Y. A.'
'Abakumov, G. A.'

_publ_section_title
;
 Lithium, zinc and scandium complexes of phosphorylated salicylaldimines:
 synthesis, structure, thermochemical and photophysical properties, and
 application in OLEDs
;
_journal_issue 46
_journal_name_full 'RSC Advances'
_journal_page_first 24484
_journal_paper_doi 10.1039/c3ra43885f
_journal_volume 3
_journal_year 2013
_chemical_formula_sum 'C72 H66 N4 O6 P2 Zn'
_chemical_formula_weight 1210.60
_space_group_IT_number 15
_space_group_name_Hall '-C 2yc'
_space_group_name_H-M_alt 'C 1 2/c 1'
_symmetry_cell_setting monoclinic
_symmetry_space_group_name_H-M 'C 1 2/c 1'
_atom_sites_solution_hydrogens geom
_atom_sites_solution_primary direct
_atom_sites_solution_secondary difmap
_audit_creation_method SHELXL-97
_cell_angle_alpha 90.00
_cell_angle_beta 125.8790(10)
_cell_angle_gamma 90.00
_cell_formula_units_Z 4
_cell_length_a 29.3832(18)
_cell_length_b 10.1971(6)
_cell_length_c 24.3422(15)
_cell_measurement_reflns_used 900
_cell_measurement_temperature 100(2)
_cell_measurement_theta_max 30
_cell_measurement_theta_min 2
_cell_volume 5909.6(6)
_computing_cell_refinement 'Bruker SMART'
_computing_data_collection 'Bruker SMART'
_computing_data_reduction 'Bruker SHELXTL'
_computing_molecular_graphics 'Bruker SHELXTL'
_computing_publication_material 'Bruker SHELXTL'
_computing_structure_refinement 'SHELXL-97 (Sheldrick, 1997)'
_computing_structure_solution 'SHELXS-97 (Sheldrick, 1990)'
_diffrn_ambient_temperature 100(2)
_diffrn_measured_fraction_theta_full 0.996
_diffrn_measured_fraction_theta_max 0.996
_diffrn_measurement_device_type 'CCD area detector'
_diffrn_measurement_method 'omega scans'
_diffrn_radiation_monochromator graphite
_diffrn_radiation_source 'fine-focus sealed tube'
_diffrn_radiation_type MoK\a
_diffrn_radiation_wavelength 0.71073
_diffrn_reflns_av_R_equivalents 0.0362
_diffrn_reflns_av_sigmaI/netI 0.0308
_diffrn_reflns_limit_h_max 36
_diffrn_reflns_limit_h_min -36
_diffrn_reflns_limit_k_max 12
_diffrn_reflns_limit_k_min -12
_diffrn_reflns_limit_l_max 30
_diffrn_reflns_limit_l_min -29
_diffrn_reflns_number 23765
_diffrn_reflns_theta_full 26.00
_diffrn_reflns_theta_max 26.00
_diffrn_reflns_theta_min 2.07
_exptl_absorpt_coefficient_mu 0.529
_exptl_absorpt_correction_T_max 0.9248
_exptl_absorpt_correction_T_min 0.7594
_exptl_absorpt_correction_type multi-scan
_exptl_absorpt_process_details 'SADABS (Sheldrick, 1998)'
_exptl_crystal_colour yellow
_exptl_crystal_density_diffrn 1.361
_exptl_crystal_density_method 'not measured'
_exptl_crystal_description prism
_exptl_crystal_F_000 2536
_exptl_crystal_size_max 0.55
_exptl_crystal_size_mid 0.37
_exptl_crystal_size_min 0.15
_refine_diff_density_max 0.660
_refine_diff_density_min -0.330
_refine_diff_density_rms 0.068
_refine_ls_extinction_method none
_refine_ls_goodness_of_fit_ref 1.049
_refine_ls_hydrogen_treatment mixed
_refine_ls_matrix_type full
_refine_ls_number_parameters 388
_refine_ls_number_reflns 5786
_refine_ls_number_restraints 1
_refine_ls_restrained_S_all 1.049
_refine_ls_R_factor_all 0.0538
_refine_ls_R_factor_gt 0.0394
_refine_ls_shift/su_max 0.000
_refine_ls_shift/su_mean 0.000
_refine_ls_structure_factor_coef Fsqd
_refine_ls_weighting_details 'calc w=1/[\s^2^(Fo^2^)+(0.0565P)^2^+2.5660P] where P=(Fo^2^+2Fc^2^)/3'
_refine_ls_weighting_scheme calc
_refine_ls_wR_factor_gt 0.0929
_refine_ls_wR_factor_ref 0.0981
_reflns_number_gt 4700
_reflns_number_total 5786
_reflns_threshold_expression >2sigma(I)
_cod_data_source_file c3ra43885f_2.cif
_cod_data_source_block znpnom
_cod_depositor_comments
;
The following automatic conversions were performed:

data item '_symmetry_cell_setting' value 'Monoclinic' was changed to
'monoclinic' in accordance with the
/home/saulius/struct/COD-crude-data/automatic-downloads/DataCite-retrospective/RSC/depositions/lib/dictionaries/cif_core.dic
dictionary named 'cif_core.dic' version 2.4.2 last updated on
2011-04-26.

Automatic conversion script
Id: cif_fix_values 6909 2019-04-08 15:41:33Z antanas 
;
_cod_original_sg_symbol_H-M C2/c
_cod_database_code 7235287

loop_
_symmetry_equiv_pos_as_xyz
'x, y, z'
'-x, y, -z+1/2'
'x+1/2, y+1/2, z'
'-x+1/2, y+1/2, -z+1/2'
'-x, -y, -z'
'x, -y, z-1/2'
'-x+1/2, -y+1/2, -z'
'x+1/2, -y+1/2, z-1/2'

loop_
_atom_site_label
_atom_site_type_symbol
_atom_site_fract_x
_atom_site_fract_y
_atom_site_fract_z
_atom_site_U_iso_or_equiv
_atom_site_adp_type
_atom_site_occupancy
_atom_site_symmetry_multiplicity
_atom_site_calc_flag
_atom_site_refinement_flags
Zn1 Zn 0.0000 0.12150(2) 0.2500 0.01799(6) Uani 1 2 d S
P1 P 0.197228(14) 0.29175(4) 0.329635(17) 0.02080(9) Uani 1 1 d .
N1 N 0.08583(4) 0.10973(12) 0.34658(5) 0.0189(3) Uani 1 1 d .
N2 N 0.01774(4) -0.05107(12) 0.20980(6) 0.0204(3) Uani 1 1 d .
O1 O 0.25537(4) 0.23834(11) 0.36839(5) 0.0272(3) Uani 1 1 d .
O2 O -0.01648(4) 0.25519(10) 0.29605(4) 0.0210(2) Uani 1 1 d U
C1 C 0.00609(5) 0.27414(14) 0.35988(7) 0.0195(3) Uani 1 1 d U
C2 C 0.06046(5) 0.22744(14) 0.41348(7) 0.0210(3) Uani 1 1 d .
C3 C 0.08223(6) 0.25950(16) 0.48093(7) 0.0253(4) Uani 1 1 d .
H3A H 0.1191 0.2311 0.5162 0.030 Uiso 1 1 calc R
C4 C 0.05227(6) 0.33016(16) 0.49771(7) 0.0281(4) Uani 1 1 d .
H4A H 0.0679 0.3498 0.5437 0.034 Uiso 1 1 calc R
C5 C -0.00181(6) 0.37275(16) 0.44547(7) 0.0271(4) Uani 1 1 d .
H5A H -0.0234 0.4205 0.4563 0.033 Uiso 1 1 calc R
C6 C -0.02405(6) 0.34641(15) 0.37893(7) 0.0244(4) Uani 1 1 d .
H6A H -0.0607 0.3774 0.3445 0.029 Uiso 1 1 calc R
C7 C 0.09613(5) 0.15031(15) 0.40310(7) 0.0212(3) Uani 1 1 d .
H7 H 0.1317(6) 0.1240(15) 0.4453(7) 0.019(4) Uiso 1 1 d .
C8 C 0.12639(5) 0.02057(14) 0.35273(7) 0.0210(3) Uani 1 1 d .
C9 C 0.15225(5) 0.04595(15) 0.32035(7) 0.0216(3) Uani 1 1 d .
C10 C 0.18954(6) -0.04740(16) 0.32605(7) 0.0254(4) Uani 1 1 d .
H10A H 0.2075 -0.0315 0.3046 0.030 Uiso 1 1 calc R
C11 C 0.20103(6) -0.16241(16) 0.36214(8) 0.0291(4) Uani 1 1 d .
H11A H 0.2267 -0.2241 0.3654 0.035 Uiso 1 1 calc R
C12 C 0.17511(6) -0.18760(16) 0.39347(8) 0.0301(4) Uani 1 1 d .
H12A H 0.1827 -0.2666 0.4181 0.036 Uiso 1 1 calc R
C13 C 0.13794(6) -0.09666(15) 0.38858(7) 0.0250(4) Uani 1 1 d .
H13A H 0.1200 -0.1141 0.4099 0.030 Uiso 1 1 calc R
C14 C 0.14245(5) 0.16999(15) 0.28149(7) 0.0213(3) Uani 1 1 d .
H14A H 0.1061 0.2083 0.2671 0.026 Uiso 1 1 calc R
H14B H 0.1398 0.1481 0.2400 0.026 Uiso 1 1 calc R
C15 C 0.18431(5) 0.40939(15) 0.26609(7) 0.0227(4) Uani 1 1 d .
C16 C 0.18791(6) 0.36528(17) 0.21454(7) 0.0293(4) Uani 1 1 d .
H16A H 0.1933 0.2746 0.2112 0.035 Uiso 1 1 calc R
C17 C 0.18368(6) 0.45230(19) 0.16826(8) 0.0336(4) Uani 1 1 d .
H17A H 0.1857 0.4210 0.1330 0.040 Uiso 1 1 calc R
C18 C 0.17655(6) 0.58448(18) 0.17306(8) 0.0319(4) Uani 1 1 d .
H18A H 0.1749 0.6445 0.1421 0.038 Uiso 1 1 calc R
C19 C 0.17187(6) 0.62914(17) 0.22304(8) 0.0323(4) Uani 1 1 d .
H19A H 0.1662 0.7199 0.2259 0.039 Uiso 1 1 calc R
C20 C 0.17538(6) 0.54226(16) 0.26914(8) 0.0285(4) Uani 1 1 d .
H20A H 0.1717 0.5737 0.3031 0.034 Uiso 1 1 calc R
C21 C 0.18360(6) 0.37443(15) 0.38433(7) 0.0219(3) Uani 1 1 d .
C22 C 0.22832(6) 0.38645(16) 0.45219(7) 0.0273(4) Uani 1 1 d .
H22A H 0.2643 0.3537 0.4676 0.033 Uiso 1 1 calc R
C23 C 0.22080(6) 0.44603(17) 0.49757(7) 0.0312(4) Uani 1 1 d .
H23A H 0.2514 0.4528 0.5441 0.037 Uiso 1 1 calc R
C24 C 0.16885(6) 0.49547(16) 0.47501(7) 0.0289(4) Uani 1 1 d .
H24A H 0.1638 0.5370 0.5060 0.035 Uiso 1 1 calc R
C25 C 0.12399(6) 0.48455(16) 0.40712(7) 0.0270(4) Uani 1 1 d .
H25A H 0.0883 0.5192 0.3918 0.032 Uiso 1 1 calc R
C26 C 0.13089(6) 0.42346(15) 0.36171(7) 0.0243(4) Uani 1 1 d .
H26A H 0.1000 0.4149 0.3154 0.029 Uiso 1 1 calc R
C27 C 0.03400(6) -0.05043(16) 0.16925(7) 0.0250(4) Uani 1 1 d .
H27A H 0.0410 0.0316 0.1571 0.030 Uiso 1 1 calc R
C28 C 0.04131(6) -0.16488(17) 0.14347(8) 0.0313(4) Uani 1 1 d .
H28A H 0.0523 -0.1599 0.1138 0.038 Uiso 1 1 calc R
C29 C 0.03244(6) -0.28371(17) 0.16156(8) 0.0318(4) Uani 1 1 d .
H29A H 0.0372 -0.3622 0.1444 0.038 Uiso 1 1 calc R
C30 C 0.01628(6) -0.28942(16) 0.20550(8) 0.0271(4) Uani 1 1 d .
C31 C 0.00879(5) -0.16927(15) 0.22776(7) 0.0221(4) Uani 1 1 d .
C32 C 0.00754(6) -0.41017(16) 0.22881(8) 0.0318(4) Uani 1 1 d .
H32A H 0.0126 -0.4914 0.2139 0.038 Uiso 1 1 calc R
O1S O 0.11846(4) 0.04823(14) 0.13134(6) 0.0414(3) Uani 1 1 d .
C1S C 0.07807(7) 0.0753(2) 0.06145(10) 0.0535(6) Uani 1 1 d .
H1SA H 0.0508 0.1415 0.0553 0.064 Uiso 1 1 calc R
H1SB H 0.0573 -0.0055 0.0369 0.064 Uiso 1 1 calc R
C2S C 0.10902(8) 0.1255(3) 0.03540(11) 0.0616(7) Uani 1 1 d .
H2SA H 0.1077 0.2225 0.0333 0.074 Uiso 1 1 calc R
H2SB H 0.0929 0.0906 -0.0105 0.074 Uiso 1 1 calc R
C3S C 0.16886(7) 0.0778(2) 0.08557(10) 0.0521(6) Uani 1 1 d .
H3SA H 0.1806 0.0205 0.0631 0.062 Uiso 1 1 calc R
H3SB H 0.1953 0.1525 0.1069 0.062 Uiso 1 1 calc R
C4S C 0.16671(6) 0.0022(2) 0.13740(9) 0.0397(5) Uani 1 1 d .
H4SA H 0.1637 -0.0931 0.1280 0.048 Uiso 1 1 calc R
H4SB H 0.2010 0.0185 0.1836 0.048 Uiso 1 1 calc R

loop_
_atom_site_aniso_label
_atom_site_aniso_U_11
_atom_site_aniso_U_22
_atom_site_aniso_U_33
_atom_site_aniso_U_23
_atom_site_aniso_U_13
_atom_site_aniso_U_12
Zn1 0.01986(9) 0.01536(12) 0.01940(9) 0.000 0.01186(7) 0.000
P1 0.01895(14) 0.02109(19) 0.02232(15) -0.00052(13) 0.01207(12) -0.00046(14)
N1 0.0191(4) 0.0168(6) 0.0209(5) 0.0015(4) 0.0118(4) 0.0002(4)
N2 0.0156(4) 0.0198(6) 0.0217(5) -0.0025(4) 0.0086(4) -0.0007(5)
O1 0.0223(4) 0.0290(6) 0.0309(5) 0.0011(4) 0.0160(3) 0.0010(4)
O2 0.0220(4) 0.0200(5) 0.0192(3) -0.0017(4) 0.0112(3) 0.0019(4)
C1 0.0228(5) 0.0158(7) 0.0213(4) 0.0002(5) 0.0138(4) -0.0024(5)
C2 0.0245(5) 0.0163(7) 0.0226(6) 0.0010(5) 0.0140(5) -0.0015(5)
C3 0.0266(6) 0.0256(8) 0.0209(6) 0.0015(6) 0.0123(5) 0.0001(6)
C4 0.0379(7) 0.0263(8) 0.0216(6) -0.0031(6) 0.0183(5) -0.0017(7)
C5 0.0319(6) 0.0243(8) 0.0312(6) -0.0044(6) 0.0218(5) -0.0007(6)
C6 0.0243(6) 0.0221(8) 0.0266(6) -0.0015(5) 0.0149(5) -0.0001(6)
C7 0.0203(5) 0.0198(7) 0.0209(6) 0.0034(5) 0.0107(5) -0.0001(5)
C8 0.0183(5) 0.0185(7) 0.0216(6) -0.0028(5) 0.0092(5) -0.0015(5)
C9 0.0196(5) 0.0201(7) 0.0207(6) -0.0036(5) 0.0094(5) -0.0007(5)
C10 0.0248(6) 0.0247(8) 0.0278(6) -0.0043(6) 0.0161(5) 0.0007(6)
C11 0.0270(6) 0.0223(8) 0.0334(7) -0.0032(6) 0.0152(5) 0.0049(6)
C12 0.0294(7) 0.0193(8) 0.0340(7) 0.0024(6) 0.0143(6) 0.0016(6)
C13 0.0248(6) 0.0231(8) 0.0262(6) 0.0005(5) 0.0145(5) -0.0006(6)
C14 0.0192(5) 0.0231(8) 0.0221(6) -0.0024(5) 0.0124(4) 0.0000(5)
C15 0.0182(5) 0.0243(8) 0.0243(6) -0.0002(5) 0.0118(5) -0.0030(6)
C16 0.0293(6) 0.0307(9) 0.0318(6) -0.0039(6) 0.0201(5) -0.0028(6)
C17 0.0323(6) 0.0460(11) 0.0279(6) 0.0000(7) 0.0207(5) -0.0048(7)
C18 0.0239(6) 0.0402(10) 0.0278(7) 0.0081(6) 0.0131(5) -0.0053(7)
C19 0.0327(7) 0.0252(8) 0.0404(7) 0.0060(6) 0.0222(6) 0.0016(7)
C20 0.0288(6) 0.0273(9) 0.0322(7) -0.0002(6) 0.0195(5) -0.0022(6)
C21 0.0232(5) 0.0202(7) 0.0223(6) 0.0004(5) 0.0134(5) -0.0025(6)
C22 0.0243(6) 0.0258(8) 0.0271(6) -0.0012(6) 0.0124(5) -0.0016(6)
C23 0.0343(7) 0.0288(9) 0.0230(6) -0.0030(6) 0.0126(6) -0.0030(7)
C24 0.0412(7) 0.0237(8) 0.0269(6) -0.0053(6) 0.0228(5) -0.0028(6)
C25 0.0262(6) 0.0239(8) 0.0342(6) -0.0020(6) 0.0196(5) -0.0016(6)
C26 0.0235(6) 0.0223(8) 0.0245(6) -0.0013(6) 0.0125(5) -0.0016(6)
C27 0.0225(6) 0.0233(8) 0.0275(6) -0.0018(6) 0.0138(5) -0.0006(6)
C28 0.0297(6) 0.0314(9) 0.0344(7) -0.0079(6) 0.0197(5) 0.0004(7)
C29 0.0309(7) 0.0229(8) 0.0364(7) -0.0091(6) 0.0169(6) 0.0017(6)
C30 0.0191(6) 0.0217(8) 0.0270(7) -0.0043(6) 0.0059(5) 0.0019(6)
C31 0.0156(5) 0.0176(7) 0.0245(6) -0.0002(5) 0.0070(5) 0.0009(5)
C32 0.0269(7) 0.0183(8) 0.0331(7) -0.0027(6) 0.0080(6) 0.0014(6)
O1S 0.0384(5) 0.0498(8) 0.0422(5) 0.0005(5) 0.0270(4) 0.0032(5)
C1S 0.0402(8) 0.0698(14) 0.0522(10) 0.0023(10) 0.0281(7) 0.0127(10)
C2S 0.0510(10) 0.0853(18) 0.0462(9) 0.0148(10) 0.0272(8) -0.0018(11)
C3S 0.0413(8) 0.0696(14) 0.0570(9) -0.0101(9) 0.0354(7) -0.0096(9)
C4S 0.0307(7) 0.0445(11) 0.0412(8) -0.0064(8) 0.0196(6) 0.0031(8)

loop_
_atom_type_symbol
_atom_type_description
_atom_type_scat_dispersion_real
_atom_type_scat_dispersion_imag
_atom_type_scat_source
C C 0.0033 0.0016 'International Tables Vol C Tables 4.2.6.8 and 6.1.1.4'
H H 0.0000 0.0000 'International Tables Vol C Tables 4.2.6.8 and 6.1.1.4'
N N 0.0061 0.0033 'International Tables Vol C Tables 4.2.6.8 and 6.1.1.4'
O O 0.0106 0.0060 'International Tables Vol C Tables 4.2.6.8 and 6.1.1.4'
P P 0.1023 0.0942 'International Tables Vol C Tables 4.2.6.8 and 6.1.1.4'
Zn Zn 0.2839 1.4301 'International Tables Vol C Tables 4.2.6.8 and 6.1.1.4'

loop_
_geom_angle_atom_site_label_1
_geom_angle_atom_site_label_2
_geom_angle_atom_site_label_3
_geom_angle
_geom_angle_site_symmetry_1
_geom_angle_site_symmetry_3
O2 Zn1 O2 93.86(6) . 2
O2 Zn1 N2 95.57(5) . 2
O2 Zn1 N2 170.44(5) 2 2
O2 Zn1 N2 170.44(5) . .
O2 Zn1 N2 95.57(5) 2 .
N2 Zn1 N2 75.06(7) 2 .
O2 Zn1 N1 97.61(4) . 2
O2 Zn1 N1 86.63(4) 2 2
N2 Zn1 N1 90.54(4) 2 2
N2 Zn1 N1 84.55(4) . 2
O2 Zn1 N1 86.63(4) . .
O2 Zn1 N1 97.60(4) 2 .
N2 Zn1 N1 84.55(4) 2 .
N2 Zn1 N1 90.54(4) . .
N1 Zn1 N1 173.82(6) 2 .
O1 P1 C21 111.78(6) . .
O1 P1 C15 111.81(7) . .
C21 P1 C15 107.08(7) . .
O1 P1 C14 114.39(7) . .
C21 P1 C14 107.41(7) . .
C15 P1 C14 103.81(6) . .
C7 N1 C8 115.47(11) . .
C7 N1 Zn1 121.40(10) . .
C8 N1 Zn1 120.13(8) . .
C27 N2 C31 117.79(14) . .
C27 N2 Zn1 127.23(11) . .
C31 N2 Zn1 114.94(10) . .
C1 O2 Zn1 130.70(9) . .
O2 C1 C6 119.25(11) . .
O2 C1 C2 123.89(14) . .
C6 C1 C2 116.86(13) . .
C3 C2 C1 119.26(14) . .
C3 C2 C7 116.73(12) . .
C1 C2 C7 123.99(13) . .
C4 C3 C2 122.49(13) . .
C3 C4 C5 118.49(14) . .
C6 C5 C4 120.86(16) . .
C5 C6 C1 121.97(13) . .
N1 C7 C2 128.26(12) . .
C13 C8 C9 119.65(14) . .
C13 C8 N1 119.30(14) . .
C9 C8 N1 120.96(13) . .
C10 C9 C8 118.07(14) . .
C10 C9 C14 119.09(15) . .
C8 C9 C14 122.83(13) . .
C11 C10 C9 121.78(16) . .
C12 C11 C10 119.99(15) . .
C11 C12 C13 119.38(15) . .
C12 C13 C8 121.12(16) . .
C9 C14 P1 113.52(9) . .
C20 C15 C16 118.59(15) . .
C20 C15 P1 123.44(13) . .
C16 C15 P1 117.78(12) . .
C17 C16 C15 120.58(16) . .
C18 C17 C16 120.28(17) . .
C17 C18 C19 119.73(16) . .
C18 C19 C20 120.31(16) . .
C19 C20 C15 120.46(17) . .
C22 C21 C26 119.67(15) . .
C22 C21 P1 116.99(12) . .
C26 C21 P1 123.33(10) . .
C23 C22 C21 120.33(15) . .
C24 C23 C22 119.91(13) . .
C23 C24 C25 120.10(16) . .
C26 C25 C24 120.38(14) . .
C25 C26 C21 119.60(12) . .
N2 C27 C28 123.15(16) . .
C29 C28 C27 119.13(17) . .
C28 C29 C30 119.77(16) . .
C29 C30 C31 117.15(15) . .
C29 C30 C32 123.65(15) . .
C31 C30 C32 119.20(16) . .
N2 C31 C30 122.98(16) . .
N2 C31 C31 117.50(9) . 2
C30 C31 C31 119.52(10) . 2
C32 C32 C30 121.26(10) 2 .
C4S O1S C1S 105.78(14) . .
O1S C1S C2S 106.89(15) . .
C1S C2S C3S 104.99(18) . .
C4S C3S C2S 103.88(16) . .
O1S C4S C3S 105.83(15) . .

loop_
_geom_bond_atom_site_label_1
_geom_bond_atom_site_label_2
_geom_bond_distance
_geom_bond_site_symmetry_2
Zn1 O2 1.9964(11) .
Zn1 O2 1.9965(11) 2
Zn1 N2 2.2189(13) 2
Zn1 N2 2.2189(13) .
Zn1 N1 2.2253(10) 2
Zn1 N1 2.2254(10) .
P1 O1 1.4886(10) .
P1 C21 1.8079(17) .
P1 C15 1.8131(16) .
P1 C14 1.8151(14) .
N1 C7 1.2914(19) .
N1 C8 1.4352(19) .
N2 C27 1.325(2) .
N2 C31 1.359(2) .
O2 C1 1.2976(17) .
C1 C6 1.422(2) .
C1 C2 1.4275(17) .
C2 C3 1.407(2) .
C2 C7 1.446(2) .
C3 C4 1.372(2) .
C4 C5 1.401(2) .
C5 C6 1.372(2) .
C8 C13 1.399(2) .
C8 C9 1.403(2) .
C9 C10 1.396(2) .
C9 C14 1.503(2) .
C10 C11 1.383(2) .
C11 C12 1.381(3) .
C12 C13 1.384(2) .
C15 C20 1.390(2) .
C15 C16 1.394(2) .
C16 C17 1.381(2) .
C17 C18 1.379(3) .
C18 C19 1.379(3) .
C19 C20 1.385(2) .
C21 C22 1.3879(19) .
C21 C26 1.397(2) .
C22 C23 1.387(2) .
C23 C24 1.380(2) .
C24 C25 1.3885(19) .
C25 C26 1.383(2) .
C27 C28 1.400(2) .
C28 C29 1.365(3) .
C29 C30 1.403(3) .
C30 C31 1.408(2) .
C30 C32 1.441(2) .
C31 C31 1.447(3) 2
C32 C32 1.340(4) 2
O1S C4S 1.417(2) .
O1S C1S 1.419(2) .
C1S C2S 1.472(3) .
C2S C3S 1.518(3) .
C3S C4S 1.511(3) .
